data_2218318
loop_
_publ_author_name
'Haj Abdallah, Anissa'
'Haddad, Amor'

_publ_section_title
;
 The alluaudite-like arsenate NaCaMg~3~(AsO~4~)~3~
;
_journal_coeditor_code BR2069
_journal_issue 6
_journal_name_full 'Acta Crystallographica Section E'
_journal_page_first i36
_journal_paper_doi 10.1107/S1600536808014633
_journal_volume 64
_journal_year 2008
_chemical_formula_iupac 'Na Ca Mg3 (As O4)3'
_chemical_formula_structural 'Na Ca Mg3 (As O4)3'
_chemical_formula_sum 'As3 Ca Mg3 Na O12'
_chemical_formula_weight 552.74
_chemical_name_systematic
;
Sodium calcium trimagnesium tris(arsenate)
;
_space_group_IT_number 15
_symmetry_cell_setting monoclinic
_symmetry_space_group_name_Hall '-C 2yc'
_symmetry_space_group_name_H-M 'C 1 2/c 1'
_atom_sites_solution_primary direct
_atom_sites_solution_secondary difmap
_audit_creation_method SHELXL-97
_cell_angle_alpha 90.00
_cell_angle_beta 112.450(10)
_cell_angle_gamma 90.00
_cell_formula_units_Z 4
_cell_length_a 11.8800(10)
_cell_length_b 12.8170(10)
_cell_length_c 6.741(2)
_cell_measurement_reflns_used 25
_cell_measurement_temperature 293(2)
_cell_measurement_theta_max 28
_cell_measurement_theta_min 2.4
_cell_volume 948.6(3)
_computing_cell_refinement 'CAD-4 EXPRESS (Duisenberg, 1992; Mac\'i\<cek & Yordanov, 1992)'
_computing_data_collection 'CAD-4 EXPRESS (Duisenberg, 1992; Mac\'i\<cek & Yordanov, 1992)'
_computing_data_reduction 'Molen (Fair, 1990)'
_computing_molecular_graphics 'DIAMOND (Brandenburg, 1998)'
_computing_publication_material 'SHELXL97 (Sheldrick, 2008)'
_computing_structure_refinement 'SHELXL97 (Sheldrick, 2008)'
_computing_structure_solution 'SHELXS86 (Sheldrick, 2008)'
_diffrn_ambient_temperature 293(2)
_diffrn_measured_fraction_theta_full 1.000
_diffrn_measured_fraction_theta_max 1.000
_diffrn_measurement_device_type 'Enraf--Nonius CAD-4'
_diffrn_measurement_method \w/2\q
_diffrn_radiation_monochromator graphite
_diffrn_radiation_source 'fine-focus sealed tube'
_diffrn_radiation_type MoK\a
_diffrn_radiation_wavelength 0.71073
_diffrn_reflns_av_R_equivalents 0.0214
_diffrn_reflns_av_sigmaI/netI 0.0121
_diffrn_reflns_limit_h_max 14
_diffrn_reflns_limit_h_min -15
_diffrn_reflns_limit_k_max 16
_diffrn_reflns_limit_k_min -1
_diffrn_reflns_limit_l_max 8
_diffrn_reflns_limit_l_min 0
_diffrn_reflns_number 1358
_diffrn_reflns_theta_full 27.96
_diffrn_reflns_theta_max 27.96
_diffrn_reflns_theta_min 2.44
_diffrn_standards_decay_% 0.4
_diffrn_standards_interval_time 120
_diffrn_standards_number 2
_exptl_absorpt_coefficient_mu 11.364
_exptl_absorpt_correction_T_max 0.1798
_exptl_absorpt_correction_T_min 0.1104
_exptl_absorpt_correction_type psi-scan
_exptl_absorpt_process_details '(North <i>et al.</i>,  1968)'
_exptl_crystal_colour colourless
_exptl_crystal_density_diffrn 3.870
_exptl_crystal_density_method 'not measured'
_exptl_crystal_description prismatic
_exptl_crystal_F_000 1048
_exptl_crystal_size_max 0.6
_exptl_crystal_size_mid 0.2
_exptl_crystal_size_min 0.15
_refine_diff_density_max 0.994
_refine_diff_density_min -0.997
_refine_ls_extinction_coef 0.0071(4)
_refine_ls_extinction_expression Fc^*^=kFc[1+0.001xFc^2^\l^3^/sin(2\q)]^-1/4^
_refine_ls_extinction_method 'SHELXL97 (Sheldrick, 2008)'
_refine_ls_goodness_of_fit_ref 1.289
_refine_ls_matrix_type full
_refine_ls_number_parameters 100
_refine_ls_number_reflns 1154
_refine_ls_number_restraints 0
_refine_ls_restrained_S_all 1.289
_refine_ls_R_factor_all 0.0228
_refine_ls_R_factor_gt 0.0223
_refine_ls_shift/su_max 0.000
_refine_ls_shift/su_mean 0.000
_refine_ls_structure_factor_coef Fsqd
_refine_ls_weighting_details 'calc w=1/[\s^2^(Fo^2^)+(0.0244P)^2^+8.0874P] where P=(Fo^2^+2Fc^2^)/3'
_refine_ls_weighting_scheme calc
_refine_ls_wR_factor_gt 0.0603
_refine_ls_wR_factor_ref 0.0604
_reflns_number_gt 1133
_reflns_number_total 1154
_reflns_threshold_expression I>2\s(I)
_cod_data_source_file br2069.cif
_cod_data_source_block I
_cod_original_cell_volume 948.7(3)
_cod_original_sg_symbol_H-M 'C 2/c'
_cod_database_code 2218318
_cod_database_fobs_code 2218318

loop_
_symmetry_equiv_pos_as_xyz
'x, y, z'
'-x, y, -z+1/2'
'x+1/2, y+1/2, z'
'-x+1/2, y+1/2, -z+1/2'
'-x, -y, -z'
'x, -y, z-1/2'
'-x+1/2, -y+1/2, -z'
'x+1/2, -y+1/2, z-1/2'

loop_
_atom_site_type_symbol
_atom_site_label
_atom_site_fract_x
_atom_site_fract_y
_atom_site_fract_z
_atom_site_U_iso_or_equiv
_atom_site_adp_type
_atom_site_calc_flag
_atom_site_refinement_flags
_atom_site_occupancy
As As1 0.26904(3) 0.38625(2) 0.37969(5) 0.00207(13) Uani d . 1
As As2 0.5000 0.21057(3) 0.2500 0.00248(14) Uani d S 1
Mg Mg1 0.5000 0.23783(13) 0.7500 0.0043(3) Uani d S 1
Mg Mg2 0.78584(10) 0.15824(9) 0.37643(18) 0.0030(2) Uani d . 1
Na Na1 0.5000 0.511(3) 0.7500 0.019(2) Uani d SP 0.70
Ca Ca1 0.5000 0.523(3) 0.7500 0.019(2) Uani d SP 0.30
Ca Ca2 0.5000 0.0000 0.0000 0.0132(3) Uani d SP 0.70
Na Na2 0.5000 0.0000 0.0000 0.0132(3) Uani d SP 0.30
O O1 0.4635(2) 0.28350(19) 0.0247(4) 0.0063(5) Uani d . 1
O O2 0.2837(2) 0.31609(19) 0.1792(4) 0.0061(5) Uani d . 1
O O3 0.3415(2) 0.32937(19) 0.6218(4) 0.0053(5) Uani d . 1
O O4 0.1175(2) 0.39767(19) 0.3197(4) 0.0074(5) Uani d . 1
O O5 0.6086(2) 0.1221(2) 0.2626(4) 0.0105(5) Uani d . 1
O O6 0.3381(2) 0.50307(19) 0.3963(4) 0.0082(5) Uani d . 1

loop_
_atom_site_aniso_label
_atom_site_aniso_U_11
_atom_site_aniso_U_22
_atom_site_aniso_U_33
_atom_site_aniso_U_12
_atom_site_aniso_U_13
_atom_site_aniso_U_23
As1 0.00076(18) 0.00152(19) 0.00403(19) 0.00028(10) 0.00101(12) 0.00027(10)
As2 0.0017(2) 0.0013(2) 0.0040(2) 0.000 0.00054(16) 0.000
Mg1 0.0020(7) 0.0036(7) 0.0080(7) 0.000 0.0027(6) 0.000
Mg2 0.0021(5) 0.0022(5) 0.0053(5) 0.0000(4) 0.0022(4) -0.0001(4)
Na1 0.0091(8) 0.035(7) 0.0131(8) 0.000 0.0032(7) 0.000
Ca1 0.0091(8) 0.035(7) 0.0131(8) 0.000 0.0032(7) 0.000
Ca2 0.0161(6) 0.0036(5) 0.0107(5) -0.0026(4) -0.0051(5) -0.0003(4)
Na2 0.0161(6) 0.0036(5) 0.0107(5) -0.0026(4) -0.0051(5) -0.0003(4)
O1 0.0039(11) 0.0094(11) 0.0060(11) 0.0020(9) 0.0022(9) 0.0025(9)
O2 0.0080(11) 0.0064(11) 0.0045(11) 0.0004(9) 0.0031(9) -0.0010(8)
O3 0.0050(10) 0.0072(11) 0.0033(11) 0.0043(9) 0.0010(8) 0.0022(8)
O4 0.0006(10) 0.0065(11) 0.0142(12) 0.0005(8) 0.0016(9) 0.0000(9)
O5 0.0034(11) 0.0071(11) 0.0169(13) 0.0038(9) -0.0007(9) -0.0040(9)
O6 0.0089(11) 0.0022(10) 0.0138(12) -0.0025(9) 0.0047(10) -0.0007(9)

loop_
_atom_type_symbol
_atom_type_description
_atom_type_scat_dispersion_real
_atom_type_scat_dispersion_imag
_atom_type_scat_source
As As 0.0500 2.0060 'International Tables Vol C Tables 4.2.6.8 and 6.1.1.4'
Ca Ca 0.2260 0.3060 'International Tables Vol C Tables 4.2.6.8 and 6.1.1.4'
Mg Mg 0.0490 0.0360 'International Tables Vol C Tables 4.2.6.8 and 6.1.1.4'
Na Na 0.0362 0.0249 'International Tables Vol C Tables 4.2.6.8 and 6.1.1.4'
O O 0.0110 0.0060 'International Tables Vol C Tables 4.2.6.8 and 6.1.1.4'

loop_
_geom_angle_atom_site_label_1
_geom_angle_atom_site_label_2
_geom_angle_atom_site_label_3
_geom_angle_site_symmetry_1
_geom_angle_site_symmetry_3
_geom_angle
O2 As1 O6 . . 109.24(12)
O2 As1 O3 . . 111.91(11)
O6 As1 O3 . . 105.22(12)
O2 As1 O4 . . 106.26(12)
O6 As1 O4 . . 112.57(12)
O3 As1 O4 . . 111.73(12)
O1 As2 O1 2_655 . 112.96(17)
O1 As2 O5 2_655 2_655 110.10(13)
O1 As2 O5 . 2_655 113.27(12)
O1 As2 O5 2_655 . 113.27(12)
O1 As2 O5 . . 110.10(13)
O5 As2 O5 2_655 . 96.04(18)
O3 Mg1 O3 2_656 . 112.20(15)
O3 Mg1 O1 2_656 1_556 86.41(10)
O3 Mg1 O1 . 1_556 75.96(9)
O3 Mg1 O1 2_656 2_655 75.96(9)
O3 Mg1 O1 . 2_655 86.41(10)
O3 Mg1 O4 . 7_556 87.51(9)
O1 Mg1 O4 1_556 7_556 94.61(10)
O1 Mg1 O4 2_655 7_556 111.02(10)
O3 Mg1 O4 2_656 8_556 87.51(9)
O3 Mg1 O4 . 8_556 159.81(11)
O1 Mg1 O4 1_556 8_556 111.02(10)
O1 Mg1 O4 2_655 8_556 94.61(10)
O4 Mg1 O4 7_556 8_556 73.28(14)
O5 Mg2 O3 . 8 108.84(12)
O5 Mg2 O6 . 3_545 92.76(11)
O3 Mg2 O6 8 3_545 86.82(11)
O5 Mg2 O2 . 8_556 90.41(11)
O6 Mg2 O2 3_545 8_556 101.79(11)
O3 Mg2 O1 8 8_556 77.62(10)
O6 Mg2 O1 3_545 8_556 95.10(11)
O2 Mg2 O1 8_556 8_556 82.14(10)
O5 Mg2 O2 . 2_655 82.74(10)
O3 Mg2 O2 8 2_655 90.36(10)
O2 Mg2 O2 8_556 2_655 82.81(10)
O1 Mg2 O2 8_556 2_655 89.86(10)
O6 Na1 O6 . 6_566 86.76(12)
O6 Na1 O6 2_656 6_566 92.89(13)
O6 Na1 O6 . 5_666 92.89(13)
O6 Na1 O6 2_656 5_666 86.76(12)
O6 Na1 O3 . . 59.6(5)
O6 Na1 O3 2_656 . 116.0(11)
O6 Na1 O3 6_566 . 63.1(5)
O6 Na1 O3 5_666 . 109.6(10)
O6 Na1 O3 . 2_656 116.0(11)
O6 Na1 O3 6_566 2_656 109.6(10)
O6 Na1 O3 5_666 2_656 63.1(5)
O3 Na1 O3 . 2_656 73.7(8)
O6 Na1 O1 . 5_666 116.3(11)
O6 Na1 O1 2_656 5_666 68.4(5)
O6 Na1 O1 6_566 5_666 81.2(6)
O6 Na1 O1 5_666 5_666 106.4(9)
O6 Na1 O1 . 6_566 68.4(5)
O6 Na1 O1 2_656 6_566 116.3(11)
O6 Na1 O1 6_566 6_566 106.4(9)
O6 Na1 O1 5_666 6_566 81.2(6)
O6 Ca1 O6 . 6_566 86.1(2)
O6 Ca1 O6 2_656 6_566 92.2(3)
O6 Ca1 O6 . 5_666 92.2(3)
O6 Ca1 O6 2_656 5_666 86.1(2)
O6 Ca1 O1 . 5_666 121.1(13)
O6 Ca1 O1 2_656 5_666 70.7(6)
O6 Ca1 O1 6_566 5_666 83.7(7)
O6 Ca1 O1 5_666 5_666 110.2(10)
O6 Ca1 O1 . 6_566 70.7(6)
O6 Ca1 O1 2_656 6_566 121.1(13)
O6 Ca1 O1 6_566 6_566 110.2(10)
O6 Ca1 O1 5_666 6_566 83.7(7)
O6 Ca1 O3 2_656 . 111.3(13)
O6 Ca1 O3 6_566 . 60.9(6)
O6 Ca1 O3 5_666 . 105.3(12)
O6 Ca1 O3 . 2_656 111.3(13)
O6 Ca1 O3 6_566 2_656 105.3(12)
O6 Ca1 O3 5_666 2_656 60.9(6)
O3 Ca1 O3 . 2_656 70.2(9)
O5 Ca2 O4 . 3_545 74.30(9)
O5 Ca2 O4 5_655 3_545 105.70(9)
O5 Ca2 O4 . 7 105.70(9)
O5 Ca2 O4 5_655 7 74.30(9)
O5 Ca2 O4 . 4_545 103.17(9)
O5 Ca2 O4 5_655 4_545 76.83(9)
O4 Ca2 O4 3_545 4_545 62.31(10)
O4 Ca2 O4 7 4_545 117.69(10)
O5 Ca2 O4 . 8 76.83(9)
O5 Ca2 O4 5_655 8 103.17(9)
O4 Ca2 O4 3_545 8 117.69(10)
O4 Ca2 O4 7 8 62.31(10)
O5 Ca2 O5 . 2_655 56.66(10)
O4 Ca2 O5 3_545 2_655 91.59(8)
O4 Ca2 O5 7 2_655 88.41(8)
O4 Ca2 O5 4_545 2_655 64.46(7)
O4 Ca2 O5 8 2_655 115.54(7)
O5 Ca2 O5 5_655 6 56.66(10)
O4 Ca2 O5 3_545 6 88.41(8)
O4 Ca2 O5 7 6 91.59(8)
O4 Ca2 O5 4_545 6 115.54(7)
O4 Ca2 O5 8 6 64.46(7)
O5 Na2 O4 . 3_545 74.30(9)
O5 Na2 O4 5_655 3_545 105.70(9)
O5 Na2 O4 . 7 105.70(9)
O5 Na2 O4 5_655 7 74.30(9)
O5 Na2 O4 . 4_545 103.17(9)
O5 Na2 O4 5_655 4_545 76.83(9)
O4 Na2 O4 3_545 4_545 62.31(10)
O4 Na2 O4 7 4_545 117.69(10)
O5 Na2 O4 . 8 76.83(9)
O5 Na2 O4 5_655 8 103.17(9)
O4 Na2 O4 3_545 8 117.69(10)
O4 Na2 O4 7 8 62.31(10)
O4 Na2 O5 3_545 2_655 91.59(8)
O4 Na2 O5 7 2_655 88.41(8)
O4 Na2 O5 4_545 2_655 64.46(7)
O4 Na2 O5 8 2_655 115.54(7)
O4 Na2 O5 3_545 6 88.41(8)
O4 Na2 O5 7 6 91.59(8)
O4 Na2 O5 4_545 6 115.54(7)
O4 Na2 O5 8 6 64.46(7)

loop_
_geom_bond_atom_site_label_1
_geom_bond_atom_site_label_2
_geom_bond_site_symmetry_2
_geom_bond_distance
As1 O2 . 1.687(2)
As1 O6 . 1.690(2)
As1 O3 . 1.692(2)
As1 O4 . 1.694(2)
As2 O1 2_655 1.693(2)
As2 O1 . 1.693(2)
As2 O5 2_655 1.695(2)
As2 O5 . 1.695(2)
Mg1 O3 2_656 2.104(2)
Mg1 O3 . 2.104(2)
Mg1 O1 1_556 2.139(2)
Mg1 O1 2_655 2.139(2)
Mg1 O4 7_556 2.164(3)
Mg1 O4 8_556 2.164(3)
Mg2 O5 . 2.001(3)
Mg2 O3 8 2.068(3)
Mg2 O6 3_545 2.072(3)
Mg2 O2 8_556 2.077(3)
Mg2 O1 8_556 2.098(3)
Mg2 O2 2_655 2.163(3)
Na1 O6 . 2.428(3)
Na1 O6 2_656 2.428(3)
Na1 O6 6_566 2.481(4)
Na1 O6 5_666 2.481(4)
Na1 O3 . 2.91(3)
Na1 O3 2_656 2.91(3)
Na1 O1 5_666 2.99(3)
Na1 O1 6_566 2.99(3)
Ca1 O6 . 2.439(5)
Ca1 O6 2_656 2.439(5)
Ca1 O6 6_566 2.497(6)
Ca1 O6 5_666 2.497(6)
Ca1 O1 5_666 2.85(4)
Ca1 O1 6_566 2.85(4)
Ca1 O3 . 3.04(4)
Ca1 O3 2_656 3.04(4)
Ca2 O5 . 2.346(3)
Ca2 O5 5_655 2.346(3)
Ca2 O4 3_545 2.453(3)
Ca2 O4 7 2.453(3)
Ca2 O4 4_545 2.538(3)
Ca2 O4 8 2.538(3)
Ca2 O5 2_655 2.872(3)
Ca2 O5 6 2.872(3)
Na2 O5 . 2.346(3)
Na2 O5 5_655 2.346(3)
Na2 O4 3_545 2.453(3)
Na2 O4 7 2.453(3)
Na2 O4 4_545 2.538(3)
Na2 O4 8 2.538(3)
Na2 O5 2_655 2.872(3)
Na2 O5 6 2.872(3)
